data_7035050
loop_
_publ_author_name
'Saloj\"arvi, E'
'Peuronen, A.'
'Sillanp\"a\"a, R'
'Damlin, P.'
'Kivel\"a, H'
'Lehtonen, A.'

_publ_section_title
;
 Aminobisphenolate supported tungsten disulphido and dithiolene complexes.
;
_journal_issue 20
_journal_name_full 'Dalton transactions (Cambridge, England : 2003)'
_journal_page_first 9409
_journal_page_last 9416
_journal_paper_doi 10.1039/c5dt00995b
_journal_volume 44
_journal_year 2015
_chemical_compound_source 'synthesis as described'
_chemical_formula_moiety 'C33 H51 N O3 S2 W, C H2 Cl2'
_chemical_formula_sum 'C34 H53 Cl2 N O3 S2 W'
_chemical_formula_weight 842.64
_chemical_name_systematic
;
 ?
;
_space_group_IT_number 61
_symmetry_cell_setting orthorhombic
_symmetry_Int_Tables_number 61
_symmetry_space_group_name_Hall '-P 2ac 2ab'
_symmetry_space_group_name_H-M 'P b c a'
_atom_sites_solution_hydrogens geom
_audit_conform_dict_location ftp://ftp.iucr.org/pub/cif_core.dic
_audit_conform_dict_name cif_core.dic
_audit_conform_dict_version 2.4.3
_audit_creation_date 2014-05-16T17:56:09-00:00
_audit_creation_method 'WinGX routine CIF_UPDATE'
_audit_update_record
;
2015-03-05 deposited with the CCDC.
2015-04-20 downloaded from the CCDC.
;
_cell_angle_alpha 90
_cell_angle_beta 90
_cell_angle_gamma 90
_cell_formula_units_Z 8
_cell_length_a 14.9889(2)
_cell_length_b 17.3185(3)
_cell_length_c 28.4713(4)
_cell_measurement_reflns_used 9443
_cell_measurement_temperature 123(2)
_cell_measurement_theta_max 28.28
_cell_measurement_theta_min 0.41
_cell_measurement_wavelength 0.71073
_cell_volume 7390.73(19)
_computing_cell_refinement 'HKL Scalepack (Otwinowski & Minor 1997)'
_computing_data_collection 'Collect (Bruker AXS BV, 1997-2004)'
_computing_data_reduction 'HKL Denzo and Scalepack (Otwinowski & Minor 1997)'
_computing_molecular_graphics 'Ortep-3 for Windows (Farrugia, 1997)'
_computing_publication_material 'WinGX publication routines (Farrugia, 1999)'
_computing_structure_refinement 'SHELXL-2013 (Sheldrick, 2013)'
_computing_structure_solution 'SHELXS-97 (Sheldrick, 1997)'
_diffrn_ambient_temperature 123(2)
_diffrn_detector 'CCD plate'
_diffrn_detector_area_resol_mean 9
_diffrn_measured_fraction_theta_full 0.996
_diffrn_measured_fraction_theta_max 0.994
_diffrn_measurement_device '95mm CCD camera on \k-goniostat'
_diffrn_measurement_device_type KappaCCD
_diffrn_measurement_method 'CCD rotation images, thick slices'
_diffrn_orient_matrix_UB_11 -0.01465
_diffrn_orient_matrix_UB_12 0.035638
_diffrn_orient_matrix_UB_13 0.026537
_diffrn_orient_matrix_UB_21 0.045919
_diffrn_orient_matrix_UB_22 0.037351
_diffrn_orient_matrix_UB_23 -0.011534
_diffrn_orient_matrix_UB_31 -0.046129
_diffrn_orient_matrix_UB_32 0.025864
_diffrn_orient_matrix_UB_33 -0.019909
_diffrn_radiation_monochromator 'horizonally mounted graphite crystal'
_diffrn_radiation_probe x-ray
_diffrn_radiation_type MoK\a
_diffrn_radiation_wavelength 0.71073
_diffrn_reflns_av_R_equivalents 0.0342
_diffrn_reflns_laue_measured_fraction_full 0.996
_diffrn_reflns_laue_measured_fraction_max 0.994
_diffrn_reflns_limit_h_max 18
_diffrn_reflns_limit_h_min -18
_diffrn_reflns_limit_k_max 21
_diffrn_reflns_limit_k_min -22
_diffrn_reflns_limit_l_max 36
_diffrn_reflns_limit_l_min -36
_diffrn_reflns_number 48488
_diffrn_reflns_point_group_measured_fraction_full 0.996
_diffrn_reflns_point_group_measured_fraction_max 0.994
_diffrn_reflns_theta_full 25.242
_diffrn_reflns_theta_max 26.999
_diffrn_reflns_theta_min 1.934
_diffrn_source 'Enraf Nonius FR590'
_exptl_absorpt_coefficient_mu 3.416
_exptl_absorpt_correction_T_max 0.431
_exptl_absorpt_correction_T_min 0.372
_exptl_absorpt_correction_type multi-scan
_exptl_absorpt_process_details '(SADABS; Sheldrick, 2008)'
_exptl_crystal_colour red
_exptl_crystal_density_diffrn 1.515
_exptl_crystal_density_method 'not measured'
_exptl_crystal_description block
_exptl_crystal_F_000 3424
_exptl_crystal_recrystallization_method 'Re-crystallisation from solvent: dichloromethane'
_exptl_crystal_size_max 0.22
_exptl_crystal_size_mid 0.2
_exptl_crystal_size_min 0.2
_refine_diff_density_max 0.608
_refine_diff_density_min -0.642
_refine_diff_density_rms 0.092
_refine_ls_extinction_method none
_refine_ls_goodness_of_fit_ref 1.056
_refine_ls_hydrogen_treatment constr
_refine_ls_matrix_type full
_refine_ls_number_constraints 0
_refine_ls_number_parameters 401
_refine_ls_number_reflns 8024
_refine_ls_number_restraints 0
_refine_ls_restrained_S_all 1.056
_refine_ls_R_factor_all 0.0405
_refine_ls_R_factor_gt 0.0273
_refine_ls_shift/su_max 0.006
_refine_ls_shift/su_mean 0
_refine_ls_structure_factor_coef Fsqd
_refine_ls_weighting_details 'w=1/[\s^2^(Fo^2^)+13.1554P] where P=(Fo^2^+2Fc^2^)/3'
_refine_ls_weighting_scheme calc
_refine_ls_wR_factor_gt 0.0489
_refine_ls_wR_factor_ref 0.0527
_reflns_number_gt 6351
_reflns_number_total 8024
_reflns_threshold_expression 'I > 2\s(I)'
_cod_data_source_file c5dt00995b1.cif
_cod_data_source_block shelx
_cod_depositor_comments 'Adding full bibliography for 7035048--7035052.cif.'
_cod_database_code 7035050

loop_
_symmetry_equiv_pos_as_xyz
'x, y, z'
'-x+1/2, -y, z+1/2'
'x+1/2, -y+1/2, -z'
'-x, y+1/2, -z+1/2'
'-x, -y, -z'
'x-1/2, y, -z-1/2'
'-x-1/2, y-1/2, z'
'x, -y-1/2, z-1/2'

loop_
_atom_site_label
_atom_site_type_symbol
_atom_site_fract_x
_atom_site_fract_y
_atom_site_fract_z
_atom_site_U_iso_or_equiv
_atom_site_adp_type
_atom_site_occupancy
_atom_site_calc_flag
W1 W 1.00244(2) 0.12065(2) 0.72135(2) 0.01396(4) Uani 1 d
S1 S 1.09968(5) 0.04619(5) 0.68805(3) 0.02368(17) Uani 1 d
S2 S 1.07347(5) 0.22651(5) 0.73690(3) 0.02270(17) Uani 1 d
Cl1 Cl 0.76369(9) 0.37654(6) 0.82867(4) 0.0678(3) Uani 1 d
Cl2 Cl 0.72504(8) 0.29323(6) 0.91466(4) 0.0555(3) Uani 1 d
O1 O 1.00862(12) 0.07493(11) 0.78266(6) 0.0185(4) Uani 1 d
O2 O 0.94578(12) 0.15228(11) 0.66477(6) 0.0173(4) Uani 1 d
O18 O 0.89390(13) 0.01460(12) 0.71107(7) 0.0228(5) Uani 1 d
N8 N 0.86033(15) 0.15709(13) 0.75083(7) 0.0140(5) Uani 1 d
C1 C 0.96573(18) 0.06662(16) 0.82464(9) 0.0145(6) Uani 1 d
C2 C 0.99564(18) 0.01130(16) 0.85730(9) 0.0167(6) Uani 1 d
C3 C 0.94585(18) 0.00604(16) 0.89901(9) 0.0172(6) Uani 1 d
H3 H 0.9645 -0.0305 0.9219 0.021 Uiso 1 calc
C4 C 0.87140(18) 0.05054(17) 0.90907(10) 0.0177(6) Uani 1 d
C5 C 0.84608(18) 0.10536(17) 0.87565(9) 0.0179(6) Uani 1 d
H5 H 0.7955 0.1371 0.8815 0.021 Uiso 1 calc
C6 C 0.89311(18) 0.11438(16) 0.83428(10) 0.0159(6) Uani 1 d
C7 C 0.86985(18) 0.17954(17) 0.80146(9) 0.0163(6) Uani 1 d
H7A H 0.8131 0.203 0.812 0.02 Uiso 1 calc
H7B H 0.9167 0.2196 0.8039 0.02 Uiso 1 calc
C9 C 0.83055(19) 0.22938(16) 0.72628(9) 0.0168(6) Uani 1 d
H9A H 0.8782 0.2687 0.729 0.02 Uiso 1 calc
H9B H 0.777 0.2498 0.7425 0.02 Uiso 1 calc
C10 C 0.80882(17) 0.21803(16) 0.67500(9) 0.0148(6) Uani 1 d
C11 C 0.72814(19) 0.24338(17) 0.65683(10) 0.0185(6) Uani 1 d
H11 H 0.6859 0.2669 0.6772 0.022 Uiso 1 calc
C12 C 0.70775(18) 0.23502(16) 0.60926(10) 0.0171(6) Uani 1 d
C13 C 0.77321(18) 0.20218(17) 0.58079(9) 0.0181(6) Uani 1 d
H13 H 0.7614 0.1984 0.5481 0.022 Uiso 1 calc
C14 C 0.85489(18) 0.17452(16) 0.59706(9) 0.0161(6) Uani 1 d
C15 C 0.87002(18) 0.18191(16) 0.64561(9) 0.0158(6) Uani 1 d
C16 C 0.78857(18) 0.09807(16) 0.74553(10) 0.0177(6) Uani 1 d
H16A H 0.7561 0.1077 0.7158 0.021 Uiso 1 calc
H16B H 0.7456 0.1037 0.7717 0.021 Uiso 1 calc
C17 C 0.82360(19) 0.01690(17) 0.74521(10) 0.0204(6) Uani 1 d
H17A H 0.8467 0.0028 0.7766 0.025 Uiso 1 calc
H17B H 0.7756 -0.0198 0.7366 0.025 Uiso 1 calc
C19 C 0.9180(2) -0.06331(18) 0.69997(13) 0.0353(8) Uani 1 d
H19A H 0.9401 -0.0891 0.7283 0.053 Uiso 1 calc
H19B H 0.9647 -0.0632 0.6759 0.053 Uiso 1 calc
H19C H 0.8655 -0.0909 0.6881 0.053 Uiso 1 calc
C20 C 1.08142(19) -0.03507(16) 0.85049(9) 0.0177(6) Uani 1 d
C21 C 1.15994(19) 0.02158(18) 0.85426(11) 0.0263(7) Uani 1 d
H21A H 1.1541 0.0615 0.8301 0.039 Uiso 1 calc
H21B H 1.2161 -0.0064 0.8497 0.039 Uiso 1 calc
H21C H 1.1597 0.0457 0.8854 0.039 Uiso 1 calc
C22 C 1.0845(2) -0.07689(18) 0.80276(10) 0.0262(7) Uani 1 d
H22A H 1.033 -0.1114 0.8 0.039 Uiso 1 calc
H22B H 1.1397 -0.1071 0.8005 0.039 Uiso 1 calc
H22C H 1.083 -0.0387 0.7774 0.039 Uiso 1 calc
C23 C 1.0934(2) -0.09763(19) 0.88830(11) 0.0277(7) Uani 1 d
H23A H 1.097 -0.0732 0.9193 0.042 Uiso 1 calc
H23B H 1.1484 -0.1265 0.8822 0.042 Uiso 1 calc
H23C H 1.0424 -0.133 0.8875 0.042 Uiso 1 calc
C24 C 0.82059(19) 0.04629(18) 0.95571(10) 0.0211(7) Uani 1 d
C25 C 0.8517(2) -0.02125(19) 0.98648(10) 0.0267(7) Uani 1 d
H25A H 0.8443 -0.0698 0.9692 0.04 Uiso 1 calc
H25B H 0.8159 -0.0229 1.0153 0.04 Uiso 1 calc
H25C H 0.9147 -0.0142 0.9946 0.04 Uiso 1 calc
C26 C 0.72008(19) 0.0361(2) 0.94634(11) 0.0332(8) Uani 1 d
H26A H 0.6982 0.0797 0.9276 0.05 Uiso 1 calc
H26B H 0.688 0.0343 0.9763 0.05 Uiso 1 calc
H26C H 0.7101 -0.0121 0.9291 0.05 Uiso 1 calc
C27 C 0.8373(2) 0.12193(19) 0.98285(11) 0.0306(8) Uani 1 d
H27A H 0.9013 0.1276 0.989 0.046 Uiso 1 calc
H27B H 0.8049 0.1205 1.0127 0.046 Uiso 1 calc
H27C H 0.8162 0.1658 0.9641 0.046 Uiso 1 calc
C28 C 0.61803(18) 0.26187(17) 0.58885(10) 0.0195(6) Uani 1 d
C29 C 0.54402(19) 0.2578(2) 0.62554(11) 0.0315(8) Uani 1 d
H29A H 0.54 0.2052 0.6379 0.047 Uiso 1 calc
H29B H 0.4871 0.2721 0.611 0.047 Uiso 1 calc
H29C H 0.5574 0.2937 0.6512 0.047 Uiso 1 calc
C30 C 0.6272(2) 0.3453(2) 0.57247(14) 0.0418(10) Uani 1 d
H30A H 0.5689 0.3647 0.5624 0.063 Uiso 1 calc
H30B H 0.6692 0.3478 0.5461 0.063 Uiso 1 calc
H30C H 0.6495 0.3771 0.5984 0.063 Uiso 1 calc
C31 C 0.5887(2) 0.2112(2) 0.54764(13) 0.0477(11) Uani 1 d
H31A H 0.5874 0.1571 0.5576 0.072 Uiso 1 calc
H31B H 0.6309 0.2173 0.5216 0.072 Uiso 1 calc
H31C H 0.529 0.2269 0.5374 0.072 Uiso 1 calc
C32 C 0.92422(19) 0.13848(17) 0.56429(10) 0.0197(6) Uani 1 d
C33 C 0.8943(2) 0.14170(19) 0.51271(10) 0.0249(7) Uani 1 d
H33A H 0.8379 0.1136 0.5091 0.03 Uiso 1 calc
H33B H 0.94 0.1179 0.4928 0.03 Uiso 1 calc
H33C H 0.8859 0.1956 0.5033 0.03 Uiso 1 calc
C34 C 1.01323(18) 0.1825(2) 0.56808(11) 0.0269(7) Uani 1 d
H34A H 1.0035 0.2371 0.5607 0.032 Uiso 1 calc
H34B H 1.0563 0.1606 0.5459 0.032 Uiso 1 calc
H34C H 1.0366 0.1777 0.6001 0.032 Uiso 1 calc
C35 C 0.9384(2) 0.05292(18) 0.57712(11) 0.0304(8) Uani 1 d
H35A H 0.9617 0.0492 0.6092 0.036 Uiso 1 calc
H35B H 0.9811 0.0297 0.5552 0.036 Uiso 1 calc
H35C H 0.8814 0.0254 0.5751 0.036 Uiso 1 calc
C36 C 0.6810(3) 0.3328(3) 0.86277(14) 0.0504(11) Uani 1 d
H36A H 0.652 0.2914 0.8443 0.06 Uiso 1 calc
H36B H 0.635 0.3716 0.8709 0.06 Uiso 1 calc

loop_
_atom_site_aniso_label
_atom_site_aniso_U_11
_atom_site_aniso_U_22
_atom_site_aniso_U_33
_atom_site_aniso_U_23
_atom_site_aniso_U_13
_atom_site_aniso_U_12
W1 0.01227(6) 0.01751(7) 0.01211(6) 0.00047(4) 0.00016(5) 0.00023(5)
S1 0.0180(4) 0.0323(5) 0.0208(4) -0.0049(3) 0.0000(3) 0.0051(3)
S2 0.0217(4) 0.0232(4) 0.0233(4) 0.0001(3) -0.0019(3) -0.0062(3)
Cl1 0.0973(9) 0.0440(7) 0.0621(7) 0.0138(5) 0.0052(7) 0.0074(7)
Cl2 0.0764(7) 0.0435(6) 0.0465(6) 0.0003(5) -0.0030(5) 0.0089(6)
O1 0.0181(10) 0.0220(11) 0.0154(10) 0.0024(8) 0.0005(8) 0.0040(9)
O2 0.0154(10) 0.0243(11) 0.0123(10) 0.0008(8) -0.0006(8) 0.0030(9)
O18 0.0235(11) 0.0180(11) 0.0267(11) -0.0074(9) 0.0021(9) -0.0013(9)
N8 0.0166(12) 0.0130(12) 0.0124(12) 0.0010(9) -0.0013(9) 0.0010(10)
C1 0.0155(13) 0.0164(15) 0.0117(14) 0.0000(11) 0.0001(10) -0.0032(12)
C2 0.0180(14) 0.0144(14) 0.0177(13) -0.0012(10) -0.0019(12) -0.0029(13)
C3 0.0207(15) 0.0155(15) 0.0152(14) 0.0040(11) -0.0033(11) -0.0025(12)
C4 0.0173(14) 0.0188(16) 0.0169(14) -0.0005(12) -0.0017(11) -0.0028(12)
C5 0.0155(14) 0.0214(17) 0.0168(15) 0.0001(12) -0.0012(11) 0.0009(12)
C6 0.0170(13) 0.0141(15) 0.0165(14) -0.0015(11) -0.0030(11) -0.0010(12)
C7 0.0185(14) 0.0183(16) 0.0121(14) -0.0003(11) 0.0007(11) 0.0043(12)
C9 0.0179(14) 0.0175(16) 0.0149(14) 0.0024(11) -0.0007(11) 0.0034(12)
C10 0.0173(14) 0.0134(15) 0.0137(14) 0.0014(11) 0.0002(11) -0.0018(12)
C11 0.0196(14) 0.0182(16) 0.0177(15) 0.0019(12) 0.0029(12) 0.0029(13)
C12 0.0193(14) 0.0153(15) 0.0166(14) 0.0033(11) -0.0003(11) -0.0034(12)
C13 0.0220(15) 0.0199(16) 0.0122(14) 0.0028(11) -0.0006(12) -0.0022(13)
C14 0.0183(14) 0.0149(15) 0.0150(14) 0.0003(11) 0.0016(11) -0.0032(12)
C15 0.0151(13) 0.0153(15) 0.0170(14) 0.0025(11) -0.0016(11) -0.0030(12)
C16 0.0145(14) 0.0192(16) 0.0195(15) 0.0019(12) -0.0010(11) -0.0022(13)
C17 0.0201(15) 0.0199(16) 0.0213(15) 0.0008(12) -0.0006(12) -0.0051(13)
C19 0.0365(19) 0.0207(18) 0.049(2) -0.0143(15) 0.0001(17) -0.0009(16)
C20 0.0208(15) 0.0170(16) 0.0151(14) 0.0013(11) -0.0015(11) 0.0043(12)
C21 0.0184(15) 0.0288(19) 0.0315(18) 0.0010(14) 0.0022(13) 0.0049(14)
C22 0.0348(18) 0.0225(18) 0.0214(16) -0.0046(13) -0.0025(14) 0.0101(15)
C23 0.0284(17) 0.0280(19) 0.0268(17) 0.0068(14) 0.0025(14) 0.0118(15)
C24 0.0208(15) 0.0261(17) 0.0164(15) 0.0068(12) 0.0027(12) 0.0015(13)
C25 0.0291(17) 0.0328(19) 0.0183(16) 0.0072(13) 0.0043(13) 0.0023(15)
C26 0.0218(17) 0.051(2) 0.0264(18) 0.0096(16) 0.0062(14) 0.0022(16)
C27 0.043(2) 0.031(2) 0.0175(16) -0.0015(13) 0.0064(14) 0.0036(16)
C28 0.0179(14) 0.0232(17) 0.0174(15) 0.0022(12) -0.0020(12) 0.0032(13)
C29 0.0194(16) 0.047(2) 0.0277(18) 0.0073(16) -0.0046(14) 0.0000(16)
C30 0.0276(18) 0.036(2) 0.062(3) 0.0282(19) -0.0039(17) 0.0000(17)
C31 0.036(2) 0.066(3) 0.042(2) -0.025(2) -0.0212(17) 0.023(2)
C32 0.0219(15) 0.0224(17) 0.0147(14) -0.0010(12) 0.0010(12) 0.0013(13)
C33 0.0250(16) 0.0337(19) 0.0161(15) -0.0037(13) 0.0034(12) 0.0047(14)
C34 0.0186(15) 0.040(2) 0.0225(16) -0.0013(14) 0.0036(13) -0.0026(14)
C35 0.0415(19) 0.0246(18) 0.0252(17) -0.0035(14) 0.0030(15) 0.0053(16)
C36 0.043(2) 0.056(3) 0.053(3) -0.011(2) -0.0096(19) 0.011(2)

loop_
_atom_type_symbol
_atom_type_description
_atom_type_scat_dispersion_real
_atom_type_scat_dispersion_imag
_atom_type_scat_source
C C 0.0033 0.0016 'International Tables Vol C Tables 4.2.6.8 and 6.1.1.4'
H H 0 0 'International Tables Vol C Tables 4.2.6.8 and 6.1.1.4'
N N 0.0061 0.0033 'International Tables Vol C Tables 4.2.6.8 and 6.1.1.4'
O O 0.0106 0.006 'International Tables Vol C Tables 4.2.6.8 and 6.1.1.4'
S S 0.1246 0.1234 'International Tables Vol C Tables 4.2.6.8 and 6.1.1.4'
Cl Cl 0.1484 0.1585 'International Tables Vol C Tables 4.2.6.8 and 6.1.1.4'
W W -0.849 6.8722 'International Tables Vol C Tables 4.2.6.8 and 6.1.1.4'

loop_
_geom_angle_atom_site_label_1
_geom_angle_atom_site_label_2
_geom_angle_atom_site_label_3
_geom_angle
O2 W1 O1 155.63(8)
O2 W1 S1 95.82(6)
O1 W1 S1 96.89(6)
O2 W1 S2 98.57(6)
O1 W1 S2 98.02(6)
S1 W1 S2 105.24(3)
O2 W1 N8 79.76(7)
O1 W1 N8 80.29(8)
S1 W1 N8 156.49(6)
S2 W1 N8 98.26(6)
O2 W1 O18 79.61(8)
O1 W1 O18 80.37(8)
S1 W1 O18 87.06(5)
S2 W1 O18 167.70(5)
N8 W1 O18 69.44(7)
C1 O1 W1 144.83(17)
C15 O2 W1 145.20(17)
C19 O18 C17 111.2(2)
C19 O18 W1 124.09(18)
C17 O18 W1 112.51(16)
C16 N8 C7 110.1(2)
C16 N8 C9 108.1(2)
C7 N8 C9 105.0(2)
C16 N8 W1 115.40(16)
C7 N8 W1 108.86(15)
C9 N8 W1 108.89(16)
O1 C1 C6 118.5(2)
O1 C1 C2 120.0(2)
C6 C1 C2 121.5(2)
C3 C2 C1 115.6(2)
C3 C2 C20 121.3(2)
C1 C2 C20 122.8(2)
C4 C3 C2 124.5(3)
C4 C3 H3 117.8
C2 C3 H3 117.8
C3 C4 C5 117.1(3)
C3 C4 C24 123.5(3)
C5 C4 C24 119.2(3)
C6 C5 C4 121.3(3)
C6 C5 H5 119.4
C4 C5 H5 119.4
C5 C6 C1 119.9(3)
C5 C6 C7 119.7(2)
C1 C6 C7 120.2(2)
N8 C7 C6 115.1(2)
N8 C7 H7A 108.5
C6 C7 H7A 108.5
N8 C7 H7B 108.5
C6 C7 H7B 108.5
H7A C7 H7B 107.5
N8 C9 C10 113.9(2)
N8 C9 H9A 108.8
C10 C9 H9A 108.8
N8 C9 H9B 108.8
C10 C9 H9B 108.8
H9A C9 H9B 107.7
C11 C10 C15 119.6(2)
C11 C10 C9 120.5(2)
C15 C10 C9 119.9(2)
C10 C11 C12 121.3(3)
C10 C11 H11 119.3
C12 C11 H11 119.3
C13 C12 C11 116.9(3)
C13 C12 C28 121.3(2)
C11 C12 C28 121.8(2)
C14 C13 C12 124.4(3)
C14 C13 H13 117.8
C12 C13 H13 117.8
C13 C14 C15 115.9(2)
C13 C14 C32 122.3(2)
C15 C14 C32 121.8(2)
O2 C15 C10 118.6(2)
O2 C15 C14 119.6(2)
C10 C15 C14 121.7(2)
N8 C16 C17 113.0(2)
N8 C16 H16A 109
C17 C16 H16A 109
N8 C16 H16B 109
C17 C16 H16B 109
H16A C16 H16B 107.8
O18 C17 C16 106.7(2)
O18 C17 H17A 110.4
C16 C17 H17A 110.4
O18 C17 H17B 110.4
C16 C17 H17B 110.4
H17A C17 H17B 108.6
O18 C19 H19A 109.5
O18 C19 H19B 109.5
H19A C19 H19B 109.5
O18 C19 H19C 109.5
H19A C19 H19C 109.5
H19B C19 H19C 109.5
C2 C20 C21 107.5(2)
C2 C20 C23 112.3(2)
C21 C20 C23 108.2(2)
C2 C20 C22 112.6(2)
C21 C20 C22 109.8(2)
C23 C20 C22 106.4(2)
C20 C21 H21A 109.5
C20 C21 H21B 109.5
H21A C21 H21B 109.5
C20 C21 H21C 109.5
H21A C21 H21C 109.5
H21B C21 H21C 109.5
C20 C22 H22A 109.5
C20 C22 H22B 109.5
H22A C22 H22B 109.5
C20 C22 H22C 109.5
H22A C22 H22C 109.5
H22B C22 H22C 109.5
C20 C23 H23A 109.5
C20 C23 H23B 109.5
H23A C23 H23B 109.5
C20 C23 H23C 109.5
H23A C23 H23C 109.5
H23B C23 H23C 109.5
C4 C24 C25 112.4(2)
C4 C24 C26 110.0(2)
C25 C24 C26 108.0(3)
C4 C24 C27 108.2(2)
C25 C24 C27 108.2(2)
C26 C24 C27 110.1(3)
C24 C25 H25A 109.5
C24 C25 H25B 109.5
H25A C25 H25B 109.5
C24 C25 H25C 109.5
H25A C25 H25C 109.5
H25B C25 H25C 109.5
C24 C26 H26A 109.5
C24 C26 H26B 109.5
H26A C26 H26B 109.5
C24 C26 H26C 109.5
H26A C26 H26C 109.5
H26B C26 H26C 109.5
C24 C27 H27A 109.5
C24 C27 H27B 109.5
H27A C27 H27B 109.5
C24 C27 H27C 109.5
H27A C27 H27C 109.5
H27B C27 H27C 109.5
C30 C28 C29 108.6(3)
C30 C28 C31 109.6(3)
C29 C28 C31 106.9(3)
C30 C28 C12 108.9(2)
C29 C28 C12 111.3(2)
C31 C28 C12 111.6(2)
C28 C29 H29A 109.5
C28 C29 H29B 109.5
H29A C29 H29B 109.5
C28 C29 H29C 109.5
H29A C29 H29C 109.5
H29B C29 H29C 109.5
C28 C30 H30A 109.5
C28 C30 H30B 109.5
H30A C30 H30B 109.5
C28 C30 H30C 109.5
H30A C30 H30C 109.5
H30B C30 H30C 109.5
C28 C31 H31A 109.5
C28 C31 H31B 109.5
H31A C31 H31B 109.5
C28 C31 H31C 109.5
H31A C31 H31C 109.5
H31B C31 H31C 109.5
C14 C32 C33 111.7(2)
C14 C32 C34 110.1(2)
C33 C32 C34 107.6(2)
C14 C32 C35 110.0(2)
C33 C32 C35 107.5(2)
C34 C32 C35 109.9(3)
C32 C33 H33A 109.5
C32 C33 H33B 109.5
H33A C33 H33B 109.5
C32 C33 H33C 109.5
H33A C33 H33C 109.5
H33B C33 H33C 109.5
C32 C34 H34A 109.5
C32 C34 H34B 109.5
H34A C34 H34B 109.5
C32 C34 H34C 109.5
H34A C34 H34C 109.5
H34B C34 H34C 109.5
C32 C35 H35A 109.5
C32 C35 H35B 109.5
H35A C35 H35B 109.5
C32 C35 H35C 109.5
H35A C35 H35C 109.5
H35B C35 H35C 109.5
Cl1 C36 Cl2 111.7(2)
Cl1 C36 H36A 109.3
Cl2 C36 H36A 109.3
Cl1 C36 H36B 109.3
Cl2 C36 H36B 109.3
H36A C36 H36B 107.9

loop_
_geom_bond_atom_site_label_1
_geom_bond_atom_site_label_2
_geom_bond_distance
W1 O2 1.9017(18)
W1 O1 1.9190(18)
W1 S1 2.1646(7)
W1 S2 2.1657(8)
W1 N8 2.375(2)
W1 O18 2.471(2)
Cl1 C36 1.747(4)
Cl2 C36 1.757(4)
O1 C1 1.365(3)
O2 C15 1.360(3)
O18 C19 1.432(4)
O18 C17 1.434(3)
N8 C16 1.492(4)
N8 C7 1.500(3)
N8 C9 1.502(3)
C1 C6 1.394(4)
C1 C2 1.408(4)
C2 C3 1.406(4)
C2 C20 1.528(4)
C3 C4 1.386(4)
C3 H3 0.95
C4 C5 1.397(4)
C4 C24 1.533(4)
C5 C6 1.381(4)
C5 H5 0.95
C6 C7 1.506(4)
C7 H7A 0.99
C7 H7B 0.99
C9 C10 1.509(4)
C9 H9A 0.99
C9 H9B 0.99
C10 C11 1.387(4)
C10 C15 1.390(4)
C11 C12 1.396(4)
C11 H11 0.95
C12 C13 1.394(4)
C12 C28 1.537(4)
C13 C14 1.394(4)
C13 H13 0.95
C14 C15 1.407(4)
C14 C32 1.530(4)
C16 C17 1.500(4)
C16 H16A 0.99
C16 H16B 0.99
C17 H17A 0.99
C17 H17B 0.99
C19 H19A 0.98
C19 H19B 0.98
C19 H19C 0.98
C20 C21 1.536(4)
C20 C23 1.538(4)
C20 C22 1.541(4)
C21 H21A 0.98
C21 H21B 0.98
C21 H21C 0.98
C22 H22A 0.98
C22 H22B 0.98
C22 H22C 0.98
C23 H23A 0.98
C23 H23B 0.98
C23 H23C 0.98
C24 C25 1.534(4)
C24 C26 1.540(4)
C24 C27 1.541(4)
C25 H25A 0.98
C25 H25B 0.98
C25 H25C 0.98
C26 H26A 0.98
C26 H26B 0.98
C26 H26C 0.98
C27 H27A 0.98
C27 H27B 0.98
C27 H27C 0.98
C28 C30 1.525(4)
C28 C29 1.525(4)
C28 C31 1.529(4)
C29 H29A 0.98
C29 H29B 0.98
C29 H29C 0.98
C30 H30A 0.98
C30 H30B 0.98
C30 H30C 0.98
C31 H31A 0.98
C31 H31B 0.98
C31 H31C 0.98
C32 C33 1.537(4)
C32 C34 1.540(4)
C32 C35 1.541(4)
C33 H33A 0.98
C33 H33B 0.98
C33 H33C 0.98
C34 H34A 0.98
C34 H34B 0.98
C34 H34C 0.98
C35 H35A 0.98
C35 H35B 0.98
C35 H35C 0.98
C36 H36A 0.99
C36 H36B 0.99

loop_
_geom_hbond_atom_site_label_D
_geom_hbond_atom_site_label_H
_geom_hbond_atom_site_label_A
_geom_hbond_distance_DH
_geom_hbond_distance_HA
_geom_hbond_distance_DA
_geom_hbond_angle_DHA
_geom_hbond_site_symmetry_A
C7 H7B S2 0.99 3.03 3.654(3) 122.2 .
C9 H9A S2 0.99 3.02 3.654(3) 122.6 .
C19 H19B S1 0.98 2.79 3.336(4) 115.6 .
C36 H36A S2 0.99 2.83 3.747(4) 154.9 6_557
C7 H7B S2 0.99 3.03 3.654(3) 122.2 .
C9 H9A S2 0.99 3.02 3.654(3) 122.6 .
C16 H16B S1 0.99 2.66 3.521(3) 145.2 6_557
C19 H19B S1 0.98 2.79 3.336(4) 115.6 .
C36 H36A S2 0.99 2.83 3.747(4) 154.9 6_557
